data_4512946
loop_
_publ_author_name
'Albaladejo, Mar\'ia Jos\'e'
'Alonso, Francisco'
'Gonz\'alez-Soria, Mar\'ia Jos\'e'

_publ_section_title
;
 Synthetic and Mechanistic Studies on the Solvent-Dependent
 Copper-Catalyzed Formation of Indolizines and Chalcones
;
_journal_issue 6
_journal_name_full 'ACS Catalysis'
_journal_page_first 3446
_journal_paper_doi 10.1021/acscatal.5b00417
_journal_volume 5
_journal_year 2015
_chemical_formula_moiety 'C16 H12 F3 N O2'
_chemical_formula_sum 'C16 H12 F3 N O2'
_chemical_formula_weight 307.27
_chemical_name_systematic
; 
 ? 
;
_space_group_IT_number 2
_symmetry_cell_setting triclinic
_symmetry_space_group_name_Hall '-P 1'
_symmetry_space_group_name_H-M 'P -1'
_atom_sites_solution_hydrogens geom
_atom_sites_solution_primary direct
_atom_sites_solution_secondary difmap
_audit_creation_method SHELXL-97
_cell_angle_alpha 91.640(12)
_cell_angle_beta 99.308(12)
_cell_angle_gamma 92.741(11)
_cell_formula_units_Z 2
_cell_length_a 8.167(4)
_cell_length_b 8.306(5)
_cell_length_c 10.825(6)
_cell_measurement_reflns_used 1426
_cell_measurement_temperature 297(1)
_cell_measurement_theta_max 22.9
_cell_measurement_theta_min 2.45
_cell_volume 723.3(7)
_computing_cell_refinement 'Bruker SMART V5.625'
_computing_data_collection 'Bruker SMART V5.625'
_computing_data_reduction 'Bruker SAINT V6.28A'
_computing_molecular_graphics 'SHELXTL  Rel. 6.12/V (Siemens, 1996)'
_computing_publication_material 'SHELX-97 (Sheldrick, 1997)'
_computing_structure_refinement 'SHELXL-97 (Sheldrick, 1997)'
_computing_structure_solution 'SHELXS-97 (Sheldrick, 1997)'
_diffrn_ambient_temperature 297(1)
_diffrn_measured_fraction_theta_full 0.988
_diffrn_measured_fraction_theta_max 0.988
_diffrn_measurement_device_type 'CCD area detector'
_diffrn_measurement_method 'phi and omega scans'
_diffrn_radiation_monochromator graphite
_diffrn_radiation_source 'fine-focus sealed tube'
_diffrn_radiation_type MoK\a
_diffrn_radiation_wavelength 0.71073
_diffrn_reflns_av_R_equivalents 0.0246
_diffrn_reflns_av_sigmaI/netI 0.0385
_diffrn_reflns_limit_h_max 9
_diffrn_reflns_limit_h_min -9
_diffrn_reflns_limit_k_max 9
_diffrn_reflns_limit_k_min -9
_diffrn_reflns_limit_l_max 12
_diffrn_reflns_limit_l_min -12
_diffrn_reflns_number 6155
_diffrn_reflns_theta_full 25.14
_diffrn_reflns_theta_max 25.14
_diffrn_reflns_theta_min 2.46
_exptl_absorpt_coefficient_mu 0.119
_exptl_absorpt_correction_T_max 0.9788
_exptl_absorpt_correction_T_min 0.7832
_exptl_absorpt_correction_type multi-scan
_exptl_absorpt_process_details 'Bruker/Siemens SADABS V2.03'
_exptl_crystal_colour yellow
_exptl_crystal_density_diffrn 1.411
_exptl_crystal_density_method 'not measured'
_exptl_crystal_description block
_exptl_crystal_F_000 316
_exptl_crystal_size_max 0.27
_exptl_crystal_size_mid 0.25
_exptl_crystal_size_min 0.18
_refine_diff_density_max 0.135
_refine_diff_density_min -0.185
_refine_diff_density_rms 0.032
_refine_ls_extinction_method none
_refine_ls_goodness_of_fit_ref 1.008
_refine_ls_hydrogen_treatment constr
_refine_ls_matrix_type full
_refine_ls_number_parameters 227
_refine_ls_number_reflns 2552
_refine_ls_number_restraints 0
_refine_ls_restrained_S_all 1.008
_refine_ls_R_factor_all 0.0805
_refine_ls_R_factor_gt 0.0497
_refine_ls_shift/su_max 0.025
_refine_ls_shift/su_mean 0.003
_refine_ls_structure_factor_coef Fsqd
_refine_ls_weighting_details 'calc w=1/[\s^2^(Fo^2^)+(0.1000P)^2^] where P=(Fo^2^+2Fc^2^)/3'
_refine_ls_weighting_scheme calc
_refine_ls_wR_factor_gt 0.1452
_refine_ls_wR_factor_ref 0.1699
_reflns_number_gt 1601
_reflns_number_total 2552
_reflns_threshold_expression I>2\s(I)
_cod_data_source_file cs5b00417_si_002.cif
_cod_data_source_block x
_cod_depositor_comments 'Adding full bibliography for 4512946.cif.'
_cod_database_code 4512946

loop_
_symmetry_equiv_pos_as_xyz
'x, y, z'
'-x, -y, -z'

loop_
_atom_site_label
_atom_site_type_symbol
_atom_site_fract_x
_atom_site_fract_y
_atom_site_fract_z
_atom_site_U_iso_or_equiv
_atom_site_adp_type
_atom_site_occupancy
_atom_site_symmetry_multiplicity
_atom_site_calc_flag
_atom_site_refinement_flags
_atom_site_disorder_assembly
_atom_site_disorder_group
N1 N 0.33794(19) 1.04995(19) 0.08010(14) 0.0630(5) Uani 1 1 d . . .
C1 C 0.2389(2) 1.0370(3) -0.02847(18) 0.0671(6) Uani 1 1 d . . .
C2 C 0.2097(3) 1.1648(3) -0.1082(2) 0.0801(7) Uani 1 1 d . . .
H2 H 0.1428 1.1494 -0.1862 0.096 Uiso 1 1 calc R . .
C3 C 0.2809(3) 1.3116(3) -0.0697(2) 0.0862(7) Uani 1 1 d . . .
H3 H 0.2620 1.3996 -0.1203 0.103 Uiso 1 1 calc R . .
C4 C 0.3822(3) 1.3296(3) 0.0460(2) 0.0812(7) Uani 1 1 d . . .
H4 H 0.4302 1.4301 0.0753 0.097 Uiso 1 1 calc R . .
C5 C 0.4103(2) 1.1961(2) 0.11651(18) 0.0646(5) Uani 1 1 d . . .
C6 C 0.5287(3) 1.2079(3) 0.23726(19) 0.0745(6) Uani 1 1 d . . .
O1 O 0.5953(2) 1.33898(19) 0.27558(16) 0.1104(7) Uani 1 1 d . . .
C7 C 0.5644(3) 1.0590(3) 0.30358(18) 0.0706(6) Uani 1 1 d . . .
H7 H 0.5043 0.9643 0.2729 0.085 Uiso 1 1 calc R . .
C8 C 0.6775(3) 1.0531(3) 0.40422(18) 0.0726(6) Uani 1 1 d . . .
H8 H 0.7330 1.1502 0.4344 0.087 Uiso 1 1 calc R . .
C9 C 0.7250(2) 0.9103(3) 0.47365(17) 0.0654(5) Uani 1 1 d . . .
C10 C 0.8354(3) 0.9255(3) 0.5862(2) 0.0799(7) Uani 1 1 d . . .
H10 H 0.8791 1.0273 0.6162 0.096 Uiso 1 1 calc R . .
C11 C 0.8807(3) 0.7928(3) 0.6538(2) 0.0819(7) Uani 1 1 d . . .
H11 H 0.9547 0.8054 0.7287 0.098 Uiso 1 1 calc R . .
C12 C 0.8175(3) 0.6412(3) 0.61121(18) 0.0719(6) Uani 1 1 d . A .
C13 C 0.7087(3) 0.6232(3) 0.49932(19) 0.0806(7) Uani 1 1 d . . .
H13 H 0.6662 0.5210 0.4694 0.097 Uiso 1 1 calc R . .
C14 C 0.6633(3) 0.7564(3) 0.43224(19) 0.0762(6) Uani 1 1 d . . .
H14 H 0.5895 0.7430 0.3572 0.091 Uiso 1 1 calc R . .
C15 C 0.8654(4) 0.4954(4) 0.6827(3) 0.0928(8) Uani 1 1 d . . .
F1A F 0.9241(12) 0.3878(6) 0.6166(7) 0.123(2) Uani 0.50 1 d P A 1
F2A F 0.7319(10) 0.4159(11) 0.7128(8) 0.140(4) Uani 0.50 1 d P A 1
F3A F 0.9635(15) 0.5191(11) 0.7856(9) 0.179(6) Uani 0.50 1 d P A 1
F1B F 0.7648(17) 0.3767(12) 0.6636(14) 0.231(8) Uani 0.50 1 d P A 2
F2B F 0.8948(13) 0.5252(12) 0.8011(5) 0.142(4) Uani 0.50 1 d P A 2
F3B F 1.0118(15) 0.4474(19) 0.6630(12) 0.216(5) Uani 0.50 1 d P A 2
O2 O 0.1613(2) 0.89315(19) -0.06755(14) 0.0887(5) Uani 1 1 d . . .
C16 C 0.1863(3) 0.7643(3) 0.0169(2) 0.0939(8) Uani 1 1 d . . .
H16A H 0.3004 0.7367 0.0274 0.141 Uiso 1 1 calc R . .
H16B H 0.1160 0.6720 -0.0165 0.141 Uiso 1 1 calc R . .
H16C H 0.1592 0.7975 0.0965 0.141 Uiso 1 1 calc R . .

loop_
_atom_site_aniso_label
_atom_site_aniso_U_11
_atom_site_aniso_U_22
_atom_site_aniso_U_33
_atom_site_aniso_U_23
_atom_site_aniso_U_13
_atom_site_aniso_U_12
N1 0.0677(10) 0.0628(10) 0.0570(9) 0.0011(8) 0.0045(7) 0.0072(8)
C1 0.0687(13) 0.0706(13) 0.0595(11) 0.0008(10) 0.0015(9) 0.0104(10)
C2 0.0840(15) 0.0886(17) 0.0637(12) 0.0079(12) -0.0042(11) 0.0172(13)
C3 0.0964(17) 0.0740(15) 0.0850(16) 0.0164(12) -0.0006(13) 0.0165(13)
C4 0.0941(16) 0.0616(13) 0.0838(15) 0.0038(12) 0.0016(12) 0.0057(11)
C5 0.0712(13) 0.0600(12) 0.0616(11) 0.0018(10) 0.0069(9) 0.0081(10)
C6 0.0835(15) 0.0675(14) 0.0680(13) -0.0035(11) 0.0013(10) -0.0004(11)
O1 0.1417(15) 0.0718(11) 0.1000(13) -0.0062(10) -0.0266(11) -0.0116(10)
C7 0.0755(13) 0.0702(13) 0.0614(12) -0.0010(10) -0.0004(10) -0.0018(10)
C8 0.0751(14) 0.0747(14) 0.0626(12) -0.0062(11) 0.0000(10) -0.0062(10)
C9 0.0634(12) 0.0731(13) 0.0559(10) -0.0015(10) 0.0010(9) -0.0024(10)
C10 0.0832(15) 0.0767(15) 0.0693(13) -0.0044(11) -0.0134(10) -0.0103(11)
C11 0.0817(15) 0.0922(17) 0.0619(12) 0.0013(12) -0.0155(10) -0.0027(12)
C12 0.0706(13) 0.0789(14) 0.0610(12) -0.0009(11) -0.0029(9) 0.0004(11)
C13 0.0949(16) 0.0719(14) 0.0669(13) -0.0041(11) -0.0060(11) -0.0084(12)
C14 0.0821(15) 0.0813(15) 0.0568(11) -0.0047(11) -0.0095(10) -0.0065(11)
C15 0.103(2) 0.0878(19) 0.0802(18) 0.0034(16) -0.0081(15) 0.0090(18)
F1A 0.158(7) 0.079(2) 0.137(4) 0.008(2) 0.030(4) 0.035(3)
F2A 0.119(5) 0.141(7) 0.170(6) 0.092(6) 0.036(5) 0.003(4)
F3A 0.211(8) 0.103(4) 0.167(8) 0.006(5) -0.136(7) 0.002(5)
F1B 0.262(15) 0.098(4) 0.262(12) 0.049(6) -0.161(11) -0.058(8)
F2B 0.241(10) 0.118(4) 0.072(3) 0.037(3) 0.029(5) 0.029(5)
F3B 0.185(8) 0.300(12) 0.203(10) 0.142(9) 0.088(6) 0.153(7)
O2 0.1031(12) 0.0773(10) 0.0741(9) -0.0012(8) -0.0165(8) -0.0064(8)
C16 0.1043(19) 0.0736(15) 0.0950(17) 0.0070(13) -0.0055(13) -0.0122(13)

loop_
_atom_type_symbol
_atom_type_description
_atom_type_scat_dispersion_real
_atom_type_scat_dispersion_imag
_atom_type_scat_source
C C 0.0033 0.0016 'International Tables Vol C Tables 4.2.6.8 and 6.1.1.4'
H H 0.0000 0.0000 'International Tables Vol C Tables 4.2.6.8 and 6.1.1.4'
N N 0.0061 0.0033 'International Tables Vol C Tables 4.2.6.8 and 6.1.1.4'
O O 0.0106 0.0060 'International Tables Vol C Tables 4.2.6.8 and 6.1.1.4'
F F 0.0171 0.0103 'International Tables Vol C Tables 4.2.6.8 and 6.1.1.4'

loop_
_geom_angle_atom_site_label_1
_geom_angle_atom_site_label_2
_geom_angle_atom_site_label_3
_geom_angle
C1 N1 C5 117.52(17)
N1 C1 O2 119.47(18)
N1 C1 C2 123.5(2)
O2 C1 C2 117.07(18)
C3 C2 C1 118.41(19)
C3 C2 H2 120.8
C1 C2 H2 120.8
C2 C3 C4 119.3(2)
C2 C3 H3 120.4
C4 C3 H3 120.4
C5 C4 C3 118.6(2)
C5 C4 H4 120.7
C3 C4 H4 120.7
N1 C5 C4 122.61(18)
N1 C5 C6 117.07(17)
C4 C5 C6 120.30(19)
O1 C6 C7 122.50(19)
O1 C6 C5 119.5(2)
C7 C6 C5 117.95(18)
C8 C7 C6 123.0(2)
C8 C7 H7 118.5
C6 C7 H7 118.5
C7 C8 C9 126.8(2)
C7 C8 H8 116.6
C9 C8 H8 116.6
C14 C9 C10 117.6(2)
C14 C9 C8 122.36(18)
C10 C9 C8 120.07(19)
C11 C10 C9 121.07(19)
C11 C10 H10 119.5
C9 C10 H10 119.5
C10 C11 C12 120.40(18)
C10 C11 H11 119.8
C12 C11 H11 119.8
C11 C12 C13 119.5(2)
C11 C12 C15 121.33(19)
C13 C12 C15 119.2(2)
C14 C13 C12 119.9(2)
C14 C13 H13 120.1
C12 C13 H13 120.1
C13 C14 C9 121.57(18)
C13 C14 H14 119.2
C9 C14 H14 119.2
F3A C15 F1A 108.6(6)
F1B C15 F3B 107.7(8)
F2B C15 F3B 100.8(7)
F3A C15 F2A 104.8(7)
F1A C15 F2A 101.8(6)
F3B C15 F2A 132.3(8)
F1B C15 C12 116.1(5)
F3A C15 C12 116.5(4)
F2B C15 C12 112.3(5)
F1A C15 C12 112.7(4)
F3B C15 C12 111.6(5)
F2A C15 C12 111.1(5)
C1 O2 C16 116.79(16)
O2 C16 H16A 109.5
O2 C16 H16B 109.5
H16A C16 H16B 109.5
O2 C16 H16C 109.5
H16A C16 H16C 109.5
H16B C16 H16C 109.5

loop_
_geom_bond_atom_site_label_1
_geom_bond_atom_site_label_2
_geom_bond_distance
N1 C1 1.313(2)
N1 C5 1.344(2)
C1 O2 1.349(3)
C1 C2 1.393(3)
C2 C3 1.350(3)
C2 H2 0.9300
C3 C4 1.385(3)
C3 H3 0.9300
C4 C5 1.371(3)
C4 H4 0.9300
C5 C6 1.493(3)
C6 O1 1.224(3)
C6 C7 1.466(3)
C7 C8 1.313(3)
C7 H7 0.9300
C8 C9 1.457(3)
C8 H8 0.9300
C9 C14 1.386(3)
C9 C10 1.393(3)
C10 C11 1.373(3)
C10 H10 0.9300
C11 C12 1.375(3)
C11 H11 0.9300
C12 C13 1.381(3)
C12 C15 1.490(3)
C13 C14 1.374(3)
C13 H13 0.9300
C14 H14 0.9300
C15 F1B 1.243(9)
C15 F3A 1.266(6)
C15 F2B 1.280(7)
C15 F1A 1.287(7)
C15 F3B 1.326(8)
C15 F2A 1.337(7)
O2 C16 1.428(3)
C16 H16A 0.9600
C16 H16B 0.9600
C16 H16C 0.9600
